data_7127588
loop_
_publ_author_name
'Dhara, Debabrata'
'Scheschkewitz, David'
'Chandrasekhar, Vadapalli'
'Yildiz, Cem B.'
'Jana, Anukul'

_publ_section_title
;
 Reactivity of NHC/diphosphene-coordinated Au(I)-hydride.
;
_journal_issue 6
_journal_name_full 'Chemical communications (Cambridge, England)'
_journal_page_first 809
_journal_page_last 812
_journal_paper_doi 10.1039/d0cc05461e
_journal_volume 57
_journal_year 2021
_chemical_formula_moiety 'C59 H69 Au N4 O2 P2'
_chemical_formula_sum 'C59 H69 Au N4 O2 P2'
_chemical_formula_weight 1125.08
_space_group_crystal_system monoclinic
_space_group_IT_number 14
_space_group_name_Hall '-P 2ybc'
_space_group_name_H-M_alt 'P 1 21/c 1'
_atom_sites_solution_hydrogens geom
_atom_sites_solution_primary dual
_audit_creation_date 2020-06-29
_audit_creation_method
;
Olex2 1.2
(compiled 2018.05.29 svn.r3508 for OlexSys, GUI svn.r5506)
;
_audit_update_record
;
2020-06-29 deposited with the CCDC.	2020-12-10 downloaded from the CCDC.
;
_cell_angle_alpha 90
_cell_angle_beta 109.411(4)
_cell_angle_gamma 90
_cell_formula_units_Z 4
_cell_length_a 18.5661(6)
_cell_length_b 16.4929(5)
_cell_length_c 18.7879(7)
_cell_measurement_reflns_used 24944
_cell_measurement_temperature 119.97(10)
_cell_measurement_theta_max 28.6120
_cell_measurement_theta_min 2.7110
_cell_volume 5426.0(3)
_computing_cell_refinement 'CrysAlisPro 1.171.39.29d (Rigaku OD, 2017)'
_computing_data_collection 'CrysAlisPro 1.171.39.29d (Rigaku OD, 2017)'
_computing_data_reduction 'CrysAlisPro 1.171.39.29d (Rigaku OD, 2017)'
_computing_molecular_graphics 'Olex2 (Dolomanov et al., 2009)'
_computing_publication_material 'Olex2 (Dolomanov et al., 2009)'
_computing_structure_refinement 'ShelXL (Sheldrick, 2015)'
_computing_structure_solution 'ShelXT (Sheldrick, 2015)'
_diffrn_ambient_environment N~2~
_diffrn_ambient_temperature 119.97(10)
_diffrn_detector 'CCD plate'
_diffrn_measured_fraction_theta_full 0.998
_diffrn_measured_fraction_theta_max 0.890
_diffrn_measurement_details
;
List of Runs (angles in degrees, time in seconds):

  # Type    Start    End  Width  t~exp~   \w     \q     \k     \f   Frames
#--------------------------------------------------------------------------
  1  \w     -5.00  36.00   0.50   35.00    --    7.10  46.00  23.00   82
  2  \w    -45.00 -19.00   0.50   35.00    --    7.10 -46.00-125.00   52
  3  \w    -60.00 -35.00   0.50   35.00    --   -7.50 -46.00-125.00   50
  4  \w     13.00  39.00   0.50   35.00    --   -7.50  46.00  23.00   52
  5  \w     51.00  87.00   0.50   35.00    --    7.10  77.00-150.00   72
  6  \w     55.00  96.00   0.50   35.00    --    7.10  77.00 -30.00   82
  7  \w     51.00  76.00   0.50   35.00    --    7.10  77.00 -60.00   50
  8  \w     60.00  95.00   0.50   35.00    --    7.10  77.00 -90.00   70
  9  \w    -76.00  27.00   0.50   35.00    --   -7.50 -77.00 120.00  206
 10  \w    -55.00 -17.00   0.50   35.00    --   -7.50 -77.00 150.00   76
 11  \w    -24.00   2.00   0.50   35.00    --   -7.50 -82.00-180.00   52
 12  \w    -11.00  34.00   0.50   35.00    --   -7.50 -82.00-150.00   90
 13  \w    -56.00 -28.00   0.50   35.00    --   -7.50 -82.00-150.00   56
;
_diffrn_measurement_device 'four-circle diffractometer'
_diffrn_measurement_device_type 'XtaLAB AFC12 (RINC): Kappa single'
_diffrn_measurement_method '\w scans'
_diffrn_orient_matrix_type 'CrysAlisPro convention (1999,Acta A55,543-557)'
_diffrn_orient_matrix_UB_11 0.0345432000
_diffrn_orient_matrix_UB_12 -0.0154657000
_diffrn_orient_matrix_UB_13 0.0256238000
_diffrn_orient_matrix_UB_21 0.0207589000
_diffrn_orient_matrix_UB_22 0.0189624000
_diffrn_orient_matrix_UB_23 -0.0210031000
_diffrn_orient_matrix_UB_31 0.0040193000
_diffrn_orient_matrix_UB_32 0.0353730000
_diffrn_orient_matrix_UB_33 0.0224732000
_diffrn_radiation_monochromator graphite
_diffrn_radiation_probe x-ray
_diffrn_radiation_type MoK\a
_diffrn_radiation_wavelength 0.71073
_diffrn_reflns_av_R_equivalents 0.1026
_diffrn_reflns_av_unetI/netI 0.0765
_diffrn_reflns_Laue_measured_fraction_full 0.998
_diffrn_reflns_Laue_measured_fraction_max 0.890
_diffrn_reflns_limit_h_max 24
_diffrn_reflns_limit_h_min -23
_diffrn_reflns_limit_k_max 17
_diffrn_reflns_limit_k_min -22
_diffrn_reflns_limit_l_max 20
_diffrn_reflns_limit_l_min -25
_diffrn_reflns_number 73725
_diffrn_reflns_point_group_measured_fraction_full 0.998
_diffrn_reflns_point_group_measured_fraction_max 0.890
_diffrn_reflns_theta_full 25.242
_diffrn_reflns_theta_max 29.001
_diffrn_reflns_theta_min 2.546
_diffrn_source 'fine-focus sealed X-ray tube'
_diffrn_source_type 'Enhance (Mo) X-ray Source'
_exptl_absorpt_coefficient_mu 2.815
_exptl_absorpt_correction_T_max 1.00000
_exptl_absorpt_correction_T_min 0.68887
_exptl_absorpt_correction_type multi-scan
_exptl_absorpt_process_details
;
CrysAlisPro 1.171.39.29d (Rigaku Oxford Diffraction, 2017)
Empirical absorption correction using spherical harmonics,
 implemented in SCALE3 ABSPACK scaling algorithm.
;
_exptl_crystal_colour 'light yellow'
_exptl_crystal_colour_modifier light
_exptl_crystal_colour_primary yellow
_exptl_crystal_density_diffrn 1.377
_exptl_crystal_description block
_exptl_crystal_F_000 2304
_exptl_crystal_size_max 0.13
_exptl_crystal_size_mid 0.12
_exptl_crystal_size_min 0.11
_refine_diff_density_max 2.071
_refine_diff_density_min -2.264
_refine_diff_density_rms 0.160
_refine_ls_extinction_method none
_refine_ls_goodness_of_fit_ref 1.062
_refine_ls_hydrogen_treatment constr
_refine_ls_matrix_type full
_refine_ls_number_parameters 588
_refine_ls_number_reflns 12845
_refine_ls_number_restraints 439
_refine_ls_restrained_S_all 1.045
_refine_ls_R_factor_all 0.0918
_refine_ls_R_factor_gt 0.0673
_refine_ls_shift/su_max 0.001
_refine_ls_shift/su_mean 0.000
_refine_ls_structure_factor_coef Fsqd
_refine_ls_weighting_details 'w=1/[\s^2^(Fo^2^)+(0.0756P)^2^+25.1917P] where P=(Fo^2^+2Fc^2^)/3'
_refine_ls_weighting_scheme calc
_refine_ls_wR_factor_gt 0.1674
_refine_ls_wR_factor_ref 0.1768
_reflns_Friedel_coverage 0.000
_reflns_number_gt 9359
_reflns_number_total 12845
_reflns_threshold_expression 'I > 2\s(I)'
_cod_data_source_file d0cc05461e2.cif
_cod_data_source_block aj0737
_cod_depositor_comments 'Adding full bibliography for 7127586--7127589.cif.'
_cod_database_code 7127588
_shelx_shelxl_version_number 2017/1
_chemical_oxdiff_formula 'C40 H60 N4 O P2 Au'
_shelx_space_group_comment
;
The symmetry employed for this shelxl refinement is uniquely defined
by the following loop, which should always be used as a source of
symmetry information in preference to the above space-group names.
They are only intended as comments.
;
_shelx_estimated_absorpt_t_max 0.747
_shelx_estimated_absorpt_t_min 0.711
_reflns_odcompleteness_completeness 99.68
_reflns_odcompleteness_iscentric 1
_reflns_odcompleteness_theta 26.32
_olex2_refinement_description
;
1. Fixed Uiso
 At 1.2 times of:
  All C(H) groups, All C(H,H) groups, All N(H) groups
 At 1.5 times of:
  All C(H,H,H) groups
2. Restrained distances
 C59-C58
 1.54 with sigma of 0.002
 O1-C57
 1.28 with sigma of 0.002
 O2-C57
 1.4 with sigma of 0.002
 N3-N4
 1.45 with sigma of 0.002
3. Uiso/Uaniso restraints and constraints
All non-hydrogen atoms have similar U: within 2A with sigma of 0.04 and sigma
for terminal atoms of 0.08
Uanis(C57) = Uanis(C56)
Uanis(O2) = Uanis(C57)
Uanis(C56) = Uanis(N4) = Uanis(N3)
Uanis(O1) = Uanis(C57)
Uanis(C58) = Uanis(O2)
Uanis(C59) = Uanis(C58)
4. Rigid body (RIGU) restrains
 C58, O2
 with sigma for 1-2 distances of 0.004 and sigma for 1-3 distances of 0.004
 C58
 with sigma for 1-2 distances of 0.004 and sigma for 1-3 distances of 0.004
5.a Secondary CH2 refined with riding coordinates:
 C58(H58A,H58B)
5.b Aromatic/amide H refined with riding coordinates:
 C36(H36), C35(H35), C34(H34), C16(H16), C27(H27), C10(H10), C25(H25),
 C18(H18), C40(H40), C42(H42), N3(H3), C12(H12), C49(H49), C11(H11), C51(H51),
 C56(H56)
5.c Idealised Me refined as rotating group:
 C4(H4A,H4B,H4C), C53(H53A,H53B,H53C), C7(H7A,H7B,H7C), C22(H22A,H22B,H22C),
 C55(H55A,H55B,H55C), C46(H46A,H46B,H46C), C29(H29A,H29B,H29C), C30(H30A,H30B,
 H30C), C20(H20A,H20B,H20C), C31(H31A,H31B,H31C), C44(H44A,H44B,H44C), C45(H45A,
 H45B,H45C), C21(H21A,H21B,H21C), C5(H5A,H5B,H5C), C6(H6A,H6B,H6C), C54(H54A,
 H54B,H54C), C59(H59A,H59B,H59C)
;
_olex2_submission_special_instructions 'No special instructions were received'
_oxdiff_exptl_absorpt_empirical_details
;
Empirical correction (ABSPACK) includes:
- Absorption correction using spherical harmonics
- Frame scaling
;
_oxdiff_exptl_absorpt_empirical_full_max 1.239
_oxdiff_exptl_absorpt_empirical_full_min 0.824

loop_
_space_group_symop_operation_xyz
'x, y, z'
'-x, y+1/2, -z+1/2'
'-x, -y, -z'
'x, -y-1/2, z-1/2'

loop_
_atom_site_label
_atom_site_type_symbol
_atom_site_fract_x
_atom_site_fract_y
_atom_site_fract_z
_atom_site_U_iso_or_equiv
_atom_site_adp_type
_atom_site_occupancy
_atom_site_site_symmetry_order
_atom_site_calc_flag
_atom_site_refinement_flags_posn
_atom_site_refinement_flags_adp
_atom_site_refinement_flags_occupancy
_atom_site_disorder_assembly
_atom_site_disorder_group
Au1 Au 0.67267(2) 0.56409(2) 0.75167(2) 0.03630(11) Uani 1 1 d . U . . .
P1 P 0.78417(9) 0.53696(9) 0.73235(9) 0.0255(3) Uani 1 1 d . U . . .
P2 P 0.77362(9) 0.42603(9) 0.66299(9) 0.0232(3) Uani 1 1 d . U . . .
N1 N 0.7320(3) 0.2898(3) 0.7280(3) 0.0322(12) Uani 1 1 d . U . . .
N2 N 0.6306(3) 0.3589(4) 0.6686(3) 0.0372(13) Uani 1 1 d . U . . .
C13 C 0.6915(4) 0.5159(4) 0.5259(4) 0.0323(14) Uani 1 1 d . U . . .
C37 C 0.8354(4) 0.4779(4) 0.8862(4) 0.0297(14) Uani 1 1 d . U . . .
C8 C 0.7146(4) 0.4410(4) 0.5615(4) 0.0293(13) Uani 1 1 d . U . . .
C1 C 0.7073(4) 0.3582(4) 0.6878(3) 0.0282(13) Uani 1 1 d . U . . .
C32 C 0.8523(3) 0.4902(3) 0.8197(4) 0.0269(13) Uani 1 1 d . U . . .
C4 C 0.8115(4) 0.2658(4) 0.7643(4) 0.0348(15) Uani 1 1 d . U . . .
H4A H 0.830041 0.240027 0.727952 0.052 Uiso 1 1 calc GR . . . .
H4B H 0.814994 0.228715 0.804662 0.052 Uiso 1 1 calc GR . . . .
H4C H 0.841872 0.312999 0.784156 0.052 Uiso 1 1 calc GR . . . .
C14 C 0.7197(4) 0.5975(4) 0.5608(4) 0.0328(14) Uani 1 1 d . U . . .
C38 C 0.7668(4) 0.5089(4) 0.9043(4) 0.0342(15) Uani 1 1 d . U . . .
C9 C 0.6942(4) 0.3686(4) 0.5195(4) 0.0319(14) Uani 1 1 d . U . . .
C33 C 0.9275(3) 0.4720(3) 0.8205(4) 0.0274(13) Uani 1 1 d . U . . .
C53 C 0.9498(4) 0.6455(4) 0.7989(5) 0.0431(18) Uani 1 1 d . U . . .
H53A H 0.896637 0.657334 0.774720 0.065 Uiso 1 1 calc GR . . . .
H53B H 0.979340 0.693703 0.800654 0.065 Uiso 1 1 calc GR . . . .
H53C H 0.958001 0.626630 0.849323 0.065 Uiso 1 1 calc GR . . . .
C15 C 0.6713(4) 0.6540(4) 0.5775(4) 0.0368(16) Uani 1 1 d . U . . .
C7 C 0.5795(4) 0.4213(5) 0.6262(5) 0.0420(19) Uani 1 1 d . U . . .
H7A H 0.604756 0.472938 0.636669 0.063 Uiso 1 1 calc GR . . . .
H7B H 0.534545 0.422625 0.640618 0.063 Uiso 1 1 calc GR . . . .
H7C H 0.565434 0.409831 0.573255 0.063 Uiso 1 1 calc GR . . . .
C24 C 0.6781(4) 0.2231(4) 0.5541(4) 0.0339(15) Uani 1 1 d . U . . .
C23 C 0.7248(4) 0.2866(4) 0.5472(4) 0.0298(14) Uani 1 1 d . U . . .
C19 C 0.7956(4) 0.6198(4) 0.5688(4) 0.0364(16) Uani 1 1 d . U . . .
C26 C 0.7878(4) 0.1331(4) 0.5994(4) 0.0354(15) Uani 1 1 d . U . . .
C36 C 0.8877(4) 0.4374(4) 0.9474(4) 0.0397(17) Uani 1 1 d . U . . .
H36 H 0.875193 0.427090 0.990579 0.048 Uiso 1 1 calc R . . . .
C22 C 0.5871(4) 0.6364(5) 0.5642(4) 0.0451(19) Uani 1 1 d . U . . .
H22A H 0.573099 0.586151 0.537336 0.068 Uiso 1 1 calc GR . . . .
H22B H 0.556443 0.679473 0.535043 0.068 Uiso 1 1 calc GR . . . .
H22C H 0.578787 0.632492 0.611863 0.068 Uiso 1 1 calc GR . . . .
C35 C 0.9583(4) 0.4126(5) 0.9442(5) 0.0432(18) Uani 1 1 d . U . . .
H35 H 0.991257 0.382427 0.983396 0.052 Uiso 1 1 calc R . . . .
C34 C 0.9789(4) 0.4327(4) 0.8832(4) 0.0347(15) Uani 1 1 d . U . . .
H34 H 1.027672 0.420151 0.883128 0.042 Uiso 1 1 calc R . . . .
C55 C 0.9807(4) 0.3534(4) 0.7273(5) 0.0418(18) Uani 1 1 d . U . . .
H55A H 1.000238 0.337516 0.779428 0.063 Uiso 1 1 calc GR . . . .
H55B H 1.008510 0.325827 0.699697 0.063 Uiso 1 1 calc GR . . . .
H55C H 0.927599 0.339303 0.706823 0.063 Uiso 1 1 calc GR . . . .
C28 C 0.8033(4) 0.2709(4) 0.5594(4) 0.0307(14) Uani 1 1 d . U . . .
C46 C 0.7088(4) 0.3682(4) 0.8879(4) 0.0372(16) Uani 1 1 d . U . . .
H46A H 0.724005 0.363848 0.843943 0.056 Uiso 1 1 calc GR . . . .
H46B H 0.658220 0.346780 0.876914 0.056 Uiso 1 1 calc GR . . . .
H46C H 0.743693 0.337997 0.928579 0.056 Uiso 1 1 calc GR . . . .
C16 C 0.7013(4) 0.7280(4) 0.6076(4) 0.0404(17) Uani 1 1 d . U . . .
H16 H 0.669861 0.764579 0.620980 0.049 Uiso 1 1 calc R . . . .
C39 C 0.7098(4) 0.4556(4) 0.9103(4) 0.0336(15) Uani 1 1 d . U . . .
C27 C 0.8331(4) 0.1945(4) 0.5857(4) 0.0330(14) Uani 1 1 d . U . . .
H27 H 0.884529 0.184402 0.594193 0.040 Uiso 1 1 calc R . . . .
C29 C 0.8534(4) 0.3314(4) 0.5389(4) 0.0377(16) Uani 1 1 d . U . . .
H29A H 0.826102 0.354967 0.490783 0.057 Uiso 1 1 calc GR . . . .
H29B H 0.898386 0.304637 0.536236 0.057 Uiso 1 1 calc GR . . . .
H29C H 0.867864 0.373164 0.576555 0.057 Uiso 1 1 calc GR . . . .
C30 C 0.8202(5) 0.0503(4) 0.6271(5) 0.0448(19) Uani 1 1 d . U . . .
H30A H 0.803279 0.011935 0.586451 0.067 Uiso 1 1 calc GR . . . .
H30B H 0.802908 0.033466 0.667601 0.067 Uiso 1 1 calc GR . . . .
H30C H 0.874960 0.052855 0.644757 0.067 Uiso 1 1 calc GR . . . .
C10 C 0.6436(4) 0.3733(5) 0.4445(4) 0.0417(18) Uani 1 1 d . U . . .
H10 H 0.628105 0.325927 0.416790 0.050 Uiso 1 1 calc R . . . .
C47 C 0.9602(3) 0.4988(4) 0.7613(4) 0.0291(14) Uani 1 1 d . U . . .
C20 C 0.8487(5) 0.5628(5) 0.5472(5) 0.0443(18) Uani 1 1 d . U . . .
H20A H 0.868856 0.523541 0.586541 0.067 Uiso 1 1 calc GR . . . .
H20B H 0.889966 0.593130 0.540150 0.067 Uiso 1 1 calc GR . . . .
H20C H 0.821052 0.535422 0.501067 0.067 Uiso 1 1 calc GR . . . .
C48 C 0.9896(4) 0.4425(4) 0.7213(5) 0.0370(17) Uani 1 1 d . U . . .
C25 C 0.7099(4) 0.1479(4) 0.5824(4) 0.0353(15) Uani 1 1 d . U . . .
H25 H 0.678628 0.107111 0.590063 0.042 Uiso 1 1 calc R . . . .
C18 C 0.8219(4) 0.6951(4) 0.5982(4) 0.0402(17) Uani 1 1 d . U . . .
H18 H 0.872085 0.709328 0.604372 0.048 Uiso 1 1 calc R . . . .
C40 C 0.6523(4) 0.4854(5) 0.9353(4) 0.0379(16) Uani 1 1 d . U . . .
H40 H 0.614392 0.449851 0.938181 0.045 Uiso 1 1 calc R . . . .
C42 C 0.7066(4) 0.6166(5) 0.9509(4) 0.0456(19) Uani 1 1 d . U . . .
H42 H 0.705607 0.670845 0.964228 0.055 Uiso 1 1 calc R . . . .
N3 N 0.5748(7) 0.6088(9) 0.7565(8) 0.1284(17) Uani 1 1 d D U . . .
H3 H 0.569726 0.659930 0.747217 0.154 Uiso 1 1 calc R . . . .
C41 C 0.6488(4) 0.5654(5) 0.9562(5) 0.0436(18) Uani 1 1 d . U . . .
C3 C 0.6701(4) 0.2470(5) 0.7331(4) 0.0440(18) Uani 1 1 d . U . . .
C31 C 0.5917(4) 0.2282(5) 0.5279(5) 0.0421(18) Uani 1 1 d . U . . .
H31A H 0.576543 0.283179 0.531642 0.063 Uiso 1 1 calc GR . . . .
H31B H 0.572699 0.193967 0.558953 0.063 Uiso 1 1 calc GR . . . .
H31C H 0.571273 0.210529 0.476331 0.063 Uiso 1 1 calc GR . . . .
C52 C 0.9736(4) 0.5824(4) 0.7560(4) 0.0317(15) Uani 1 1 d . U . . .
C12 C 0.6424(5) 0.5168(5) 0.4511(4) 0.0429(18) Uani 1 1 d . U . . .
H12 H 0.626638 0.566389 0.427482 0.051 Uiso 1 1 calc R . . . .
C43 C 0.7654(4) 0.5901(5) 0.9265(4) 0.0419(18) Uani 1 1 d . U . . .
C44 C 0.8250(5) 0.6499(5) 0.9227(5) 0.049(2) Uani 1 1 d . U . . .
H44A H 0.874725 0.625815 0.943514 0.073 Uiso 1 1 calc GR . . . .
H44B H 0.822249 0.697432 0.951134 0.073 Uiso 1 1 calc GR . . . .
H44C H 0.816227 0.664547 0.871070 0.073 Uiso 1 1 calc GR . . . .
C17 C 0.7761(4) 0.7500(4) 0.6187(5) 0.0434(18) Uani 1 1 d . U . . .
C49 C 1.0275(4) 0.4714(5) 0.6740(5) 0.0454(18) Uani 1 1 d . U . . .
H49 H 1.046426 0.433852 0.647751 0.054 Uiso 1 1 calc R . . . .
C50 C 1.0388(4) 0.5533(5) 0.6637(5) 0.049(2) Uani 1 1 d . U . . .
C11 C 0.6169(5) 0.4466(5) 0.4117(4) 0.047(2) Uani 1 1 d . U . . .
H11 H 0.581751 0.448640 0.363101 0.056 Uiso 1 1 calc R . . . .
C2 C 0.6068(5) 0.2885(5) 0.6956(5) 0.0469(19) Uani 1 1 d . U . . .
C51 C 1.0123(4) 0.6074(4) 0.7044(5) 0.0429(18) Uani 1 1 d . U . . .
H51 H 1.019502 0.662501 0.698680 0.051 Uiso 1 1 calc R . . . .
N4 N 0.5104(7) 0.5734(9) 0.7722(9) 0.1284(17) Uani 1 1 d D U . . .
C45 C 0.5849(5) 0.5950(7) 0.9800(7) 0.070(3) Uani 1 1 d . U . . .
H45A H 0.537478 0.587286 0.939671 0.105 Uiso 1 1 calc GR . . . .
H45B H 0.591869 0.651576 0.992281 0.105 Uiso 1 1 calc GR . . . .
H45C H 0.583829 0.565168 1.023589 0.105 Uiso 1 1 calc GR . . . .
C21 C 0.8064(5) 0.8318(5) 0.6517(6) 0.061(2) Uani 1 1 d . U . . .
H21A H 0.764403 0.867142 0.648602 0.092 Uiso 1 1 calc GR . . . .
H21B H 0.836449 0.854792 0.623933 0.092 Uiso 1 1 calc GR . . . .
H21C H 0.837566 0.825230 0.703596 0.092 Uiso 1 1 calc GR . . . .
C56 C 0.5151(10) 0.5029(13) 0.7745(10) 0.1284(17) Uani 1 1 d . U . . .
H56 H 0.556754 0.478916 0.765899 0.154 Uiso 1 1 calc R . . . .
C5 C 0.6787(6) 0.1666(6) 0.7726(5) 0.063(3) Uani 1 1 d . U . . .
H5A H 0.711791 0.132388 0.755937 0.095 Uiso 1 1 calc GR . . . .
H5B H 0.629584 0.141374 0.761026 0.095 Uiso 1 1 calc GR . . . .
H5C H 0.700372 0.174744 0.826123 0.095 Uiso 1 1 calc GR . . . .
C6 C 0.5250(5) 0.2705(7) 0.6822(7) 0.072(3) Uani 1 1 d . U . . .
H6A H 0.507274 0.302605 0.715646 0.108 Uiso 1 1 calc GR . . . .
H6B H 0.519231 0.214055 0.691367 0.108 Uiso 1 1 calc GR . . . .
H6C H 0.495714 0.283307 0.630860 0.108 Uiso 1 1 calc GR . . . .
C54 C 1.0791(6) 0.5806(6) 0.6103(7) 0.066(3) Uani 1 1 d . U . . .
H54A H 1.129208 0.557028 0.625100 0.099 Uiso 1 1 calc GR . . . .
H54B H 1.083346 0.638638 0.611696 0.099 Uiso 1 1 calc GR . . . .
H54C H 1.050464 0.563535 0.559953 0.099 Uiso 1 1 calc GR . . . .
O1 O 0.4644(6) 0.3797(7) 0.8027(7) 0.1284(17) Uani 1 1 d D U . . .
O2 O 0.3956(6) 0.4866(8) 0.7919(7) 0.1284(17) Uani 1 1 d D U . . .
C57 C 0.4646(7) 0.4557(7) 0.7887(11) 0.1284(17) Uani 1 1 d D U . . .
C58 C 0.3333(10) 0.4281(10) 0.7728(10) 0.1284(17) Uani 1 1 d D U . . .
H58A H 0.286486 0.458632 0.750881 0.154 Uiso 1 1 calc R . . . .
H58B H 0.331603 0.406160 0.820131 0.154 Uiso 1 1 calc R . . . .
C59 C 0.3292(9) 0.3552(10) 0.7203(9) 0.1284(17) Uani 1 1 d D U . . .
H59A H 0.365191 0.362726 0.694048 0.193 Uiso 1 1 calc GR . . . .
H59B H 0.278631 0.351103 0.684321 0.193 Uiso 1 1 calc GR . . . .
H59C H 0.341380 0.306377 0.749655 0.193 Uiso 1 1 calc GR . . . .

loop_
_atom_site_aniso_label
_atom_site_aniso_U_11
_atom_site_aniso_U_22
_atom_site_aniso_U_33
_atom_site_aniso_U_23
_atom_site_aniso_U_13
_atom_site_aniso_U_12
Au1 0.02835(15) 0.04474(17) 0.02868(15) -0.00907(11) -0.00008(10) 0.01440(11)
P1 0.0264(8) 0.0222(7) 0.0236(8) 0.0006(6) 0.0027(6) 0.0005(6)
P2 0.0223(7) 0.0214(7) 0.0226(8) 0.0010(6) 0.0033(6) 0.0014(6)
N1 0.043(3) 0.031(3) 0.025(3) -0.006(2) 0.016(2) -0.009(2)
N2 0.030(3) 0.047(3) 0.035(3) -0.011(3) 0.012(2) -0.008(3)
C13 0.034(3) 0.033(3) 0.026(3) 0.000(3) 0.004(3) 0.007(3)
C37 0.028(3) 0.030(3) 0.027(3) 0.002(3) 0.003(3) 0.001(3)
C8 0.027(3) 0.034(3) 0.023(3) 0.000(3) 0.003(3) 0.005(3)
C1 0.031(3) 0.033(3) 0.020(3) -0.006(2) 0.008(2) -0.004(3)
C32 0.029(3) 0.016(3) 0.030(3) 0.000(2) 0.002(3) 0.000(2)
C4 0.049(4) 0.027(3) 0.029(3) 0.004(3) 0.013(3) 0.001(3)
C14 0.035(4) 0.031(3) 0.028(3) 0.004(3) 0.004(3) 0.007(3)
C38 0.034(3) 0.039(4) 0.022(3) -0.003(3) -0.001(3) 0.006(3)
C9 0.029(3) 0.039(4) 0.026(3) -0.003(3) 0.006(3) 0.007(3)
C33 0.025(3) 0.013(3) 0.038(3) 0.000(2) 0.002(3) -0.002(2)
C53 0.041(4) 0.023(3) 0.060(5) -0.007(3) 0.009(4) -0.010(3)
C15 0.036(4) 0.033(4) 0.032(4) 0.011(3) -0.001(3) 0.012(3)
C7 0.023(3) 0.049(4) 0.050(5) -0.020(3) 0.007(3) 0.001(3)
C24 0.028(3) 0.038(4) 0.033(4) -0.014(3) 0.006(3) -0.002(3)
C23 0.032(3) 0.030(3) 0.024(3) -0.006(2) 0.005(3) 0.004(3)
C19 0.045(4) 0.030(3) 0.034(4) 0.013(3) 0.013(3) 0.007(3)
C26 0.042(4) 0.028(3) 0.031(3) -0.007(3) 0.005(3) 0.002(3)
C36 0.042(4) 0.043(4) 0.026(3) 0.004(3) 0.001(3) 0.007(3)
C22 0.034(4) 0.051(5) 0.039(4) 0.002(3) -0.003(3) 0.018(3)
C35 0.032(4) 0.047(4) 0.040(4) 0.016(3) -0.003(3) 0.009(3)
C34 0.023(3) 0.038(4) 0.038(4) 0.000(3) 0.004(3) 0.003(3)
C55 0.032(4) 0.028(4) 0.064(5) 0.005(3) 0.012(3) 0.004(3)
C28 0.032(3) 0.031(3) 0.027(3) -0.006(3) 0.007(3) -0.001(3)
C46 0.041(4) 0.037(4) 0.035(4) -0.002(3) 0.014(3) 0.002(3)
C16 0.049(4) 0.025(3) 0.041(4) 0.006(3) 0.006(3) 0.011(3)
C39 0.033(3) 0.042(4) 0.021(3) 0.002(3) 0.002(3) 0.007(3)
C27 0.029(3) 0.033(3) 0.031(3) -0.006(3) 0.002(3) 0.002(3)
C29 0.036(4) 0.041(4) 0.040(4) 0.001(3) 0.018(3) 0.002(3)
C30 0.056(5) 0.028(4) 0.044(4) -0.002(3) 0.007(4) 0.003(3)
C10 0.044(4) 0.044(4) 0.028(3) -0.011(3) -0.001(3) 0.007(3)
C47 0.019(3) 0.027(3) 0.037(4) 0.002(3) 0.003(3) -0.003(2)
C20 0.043(4) 0.043(4) 0.053(5) 0.002(4) 0.023(4) 0.002(3)
C48 0.021(3) 0.027(3) 0.056(5) 0.001(3) 0.005(3) -0.001(3)
C25 0.038(4) 0.035(4) 0.032(3) -0.012(3) 0.010(3) -0.007(3)
C18 0.039(4) 0.037(4) 0.045(4) 0.014(3) 0.013(3) 0.001(3)
C40 0.032(4) 0.045(4) 0.034(4) 0.002(3) 0.007(3) 0.007(3)
C42 0.042(4) 0.047(4) 0.041(4) -0.015(3) 0.005(3) 0.007(3)
N3 0.111(3) 0.158(5) 0.128(4) 0.022(4) 0.054(3) 0.008(3)
C41 0.032(4) 0.057(5) 0.035(4) -0.008(3) 0.003(3) 0.006(3)
C3 0.042(4) 0.050(5) 0.044(4) 0.001(3) 0.018(3) -0.017(3)
C31 0.032(4) 0.041(4) 0.049(4) -0.016(3) 0.006(3) -0.003(3)
C52 0.023(3) 0.031(3) 0.037(4) -0.003(3) 0.004(3) 0.000(2)
C12 0.052(4) 0.045(4) 0.025(3) 0.004(3) 0.005(3) 0.014(3)
C43 0.038(4) 0.041(4) 0.035(4) -0.009(3) -0.004(3) 0.006(3)
C44 0.046(4) 0.040(4) 0.061(5) -0.012(4) 0.018(4) -0.003(3)
C17 0.047(4) 0.026(3) 0.048(4) 0.011(3) 0.003(4) 0.005(3)
C49 0.031(4) 0.049(4) 0.059(5) -0.001(4) 0.019(4) -0.005(3)
C50 0.033(4) 0.055(5) 0.059(5) 0.000(4) 0.016(4) -0.010(3)
C11 0.054(5) 0.053(5) 0.024(3) -0.004(3) -0.001(3) 0.014(4)
C2 0.049(4) 0.048(4) 0.048(4) -0.019(4) 0.021(4) -0.019(4)
C51 0.038(4) 0.031(4) 0.060(5) 0.010(3) 0.017(4) -0.007(3)
N4 0.111(3) 0.158(5) 0.128(4) 0.022(4) 0.054(3) 0.008(3)
C45 0.049(5) 0.085(7) 0.082(7) -0.017(6) 0.029(5) 0.015(5)
C21 0.056(5) 0.037(4) 0.083(7) 0.000(4) 0.015(5) 0.001(4)
C56 0.111(3) 0.158(5) 0.128(4) 0.022(4) 0.054(3) 0.008(3)
C5 0.087(7) 0.056(5) 0.058(6) -0.005(4) 0.039(5) -0.032(5)
C6 0.049(5) 0.085(7) 0.096(8) -0.036(6) 0.042(5) -0.029(5)
C54 0.061(6) 0.062(6) 0.088(8) 0.001(5) 0.042(6) -0.016(5)
O1 0.111(3) 0.158(5) 0.128(4) 0.022(4) 0.054(3) 0.008(3)
O2 0.111(3) 0.158(5) 0.128(4) 0.022(4) 0.054(3) 0.008(3)
C57 0.111(3) 0.158(5) 0.128(4) 0.022(4) 0.054(3) 0.008(3)
C58 0.111(3) 0.158(5) 0.128(4) 0.022(4) 0.054(3) 0.008(3)
C59 0.111(3) 0.158(5) 0.128(4) 0.022(4) 0.054(3) 0.008(3)

loop_
_atom_type_symbol
_atom_type_description
_atom_type_scat_dispersion_real
_atom_type_scat_dispersion_imag
_atom_type_scat_source
C C 0.0033 0.0016 'International Tables Vol C Tables 4.2.6.8 and 6.1.1.4'
H H 0.0000 0.0000 'International Tables Vol C Tables 4.2.6.8 and 6.1.1.4'
Au Au -2.0133 8.8022 'International Tables Vol C Tables 4.2.6.8 and 6.1.1.4'
N N 0.0061 0.0033 'International Tables Vol C Tables 4.2.6.8 and 6.1.1.4'
O O 0.0106 0.0060 'International Tables Vol C Tables 4.2.6.8 and 6.1.1.4'
P P 0.1023 0.0942 'International Tables Vol C Tables 4.2.6.8 and 6.1.1.4'

loop_
_geom_angle_atom_site_label_1
_geom_angle_atom_site_label_2
_geom_angle_atom_site_label_3
_geom_angle
_geom_angle_site_symmetry_1
_geom_angle_site_symmetry_3
_geom_angle_publ_flag
N3 Au1 P1 168.1(4) . . ?
P2 P1 Au1 110.54(8) . . ?
C32 P1 Au1 109.2(2) . . ?
C32 P1 P2 94.4(2) . . ?
C8 P2 P1 113.4(2) . . ?
C1 P2 P1 106.8(2) . . ?
C1 P2 C8 97.1(3) . . ?
C1 N1 C4 126.1(6) . . ?
C1 N1 C3 109.4(6) . . ?
C3 N1 C4 124.4(6) . . ?
C1 N2 C7 126.4(6) . . ?
C1 N2 C2 109.2(6) . . ?
C2 N2 C7 124.4(6) . . ?
C8 C13 C14 124.7(6) . . ?
C12 C13 C8 119.0(6) . . ?
C12 C13 C14 116.2(6) . . ?
C32 C37 C38 127.4(6) . . ?
C32 C37 C36 120.0(7) . . ?
C36 C37 C38 112.5(6) . . ?
C13 C8 P2 125.8(5) . . ?
C13 C8 C9 119.6(6) . . ?
C9 C8 P2 114.5(5) . . ?
N1 C1 P2 121.4(5) . . ?
N2 C1 P2 131.7(5) . . ?
N2 C1 N1 106.7(6) . . ?
C37 C32 P1 123.7(5) . . ?
C37 C32 C33 118.1(6) . . ?
C33 C32 P1 118.1(5) . . ?
N1 C4 H4A 109.5 . . ?
N1 C4 H4B 109.5 . . ?
N1 C4 H4C 109.5 . . ?
H4A C4 H4B 109.5 . . ?
H4A C4 H4C 109.5 . . ?
H4B C4 H4C 109.5 . . ?
C15 C14 C13 122.2(6) . . ?
C15 C14 C19 119.7(7) . . ?
C19 C14 C13 117.7(6) . . ?
C39 C38 C37 121.2(6) . . ?
C43 C38 C37 119.3(7) . . ?
C43 C38 C39 118.8(7) . . ?
C8 C9 C23 124.9(6) . . ?
C8 C9 C10 118.5(6) . . ?
C10 C9 C23 116.6(6) . . ?
C32 C33 C47 124.6(5) . . ?
C34 C33 C32 119.7(6) . . ?
C34 C33 C47 115.4(6) . . ?
H53A C53 H53B 109.5 . . ?
H53A C53 H53C 109.5 . . ?
H53B C53 H53C 109.5 . . ?
C52 C53 H53A 109.5 . . ?
C52 C53 H53B 109.5 . . ?
C52 C53 H53C 109.5 . . ?
C14 C15 C22 122.4(7) . . ?
C16 C15 C14 118.5(7) . . ?
C16 C15 C22 119.1(7) . . ?
N2 C7 H7A 109.5 . . ?
N2 C7 H7B 109.5 . . ?
N2 C7 H7C 109.5 . . ?
H7A C7 H7B 109.5 . . ?
H7A C7 H7C 109.5 . . ?
H7B C7 H7C 109.5 . . ?
C23 C24 C25 120.2(6) . . ?
C23 C24 C31 123.5(6) . . ?
C25 C24 C31 116.1(6) . . ?
C24 C23 C9 122.5(6) . . ?
C24 C23 C28 119.0(6) . . ?
C28 C23 C9 118.1(6) . . ?
C14 C19 C20 121.7(7) . . ?
C18 C19 C14 118.8(7) . . ?
C18 C19 C20 119.5(7) . . ?
C27 C26 C30 121.6(7) . . ?
C25 C26 C27 118.3(6) . . ?
C25 C26 C30 120.0(7) . . ?
C37 C36 H36 119.7 . . ?
C35 C36 C37 120.6(7) . . ?
C35 C36 H36 119.7 . . ?
C15 C22 H22A 109.5 . . ?
C15 C22 H22B 109.5 . . ?
C15 C22 H22C 109.5 . . ?
H22A C22 H22B 109.5 . . ?
H22A C22 H22C 109.5 . . ?
H22B C22 H22C 109.5 . . ?
C36 C35 H35 120.2 . . ?
C34 C35 C36 119.7(6) . . ?
C34 C35 H35 120.2 . . ?
C33 C34 H34 119.5 . . ?
C35 C34 C33 121.1(7) . . ?
C35 C34 H34 119.5 . . ?
H55A C55 H55B 109.5 . . ?
H55A C55 H55C 109.5 . . ?
H55B C55 H55C 109.5 . . ?
C48 C55 H55A 109.5 . . ?
C48 C55 H55B 109.5 . . ?
C48 C55 H55C 109.5 . . ?
C23 C28 C29 121.9(6) . . ?
C27 C28 C23 119.0(6) . . ?
C27 C28 C29 118.9(6) . . ?
H46A C46 H46B 109.5 . . ?
H46A C46 H46C 109.5 . . ?
H46B C46 H46C 109.5 . . ?
C39 C46 H46A 109.5 . . ?
C39 C46 H46B 109.5 . . ?
C39 C46 H46C 109.5 . . ?
C15 C16 H16 118.6 . . ?
C17 C16 C15 122.7(7) . . ?
C17 C16 H16 118.6 . . ?
C38 C39 C46 121.1(6) . . ?
C40 C39 C38 119.3(7) . . ?
C40 C39 C46 119.6(7) . . ?
C26 C27 C28 121.9(6) . . ?
C26 C27 H27 119.0 . . ?
C28 C27 H27 119.0 . . ?
C28 C29 H29A 109.5 . . ?
C28 C29 H29B 109.5 . . ?
C28 C29 H29C 109.5 . . ?
H29A C29 H29B 109.5 . . ?
H29A C29 H29C 109.5 . . ?
H29B C29 H29C 109.5 . . ?
C26 C30 H30A 109.5 . . ?
C26 C30 H30B 109.5 . . ?
C26 C30 H30C 109.5 . . ?
H30A C30 H30B 109.5 . . ?
H30A C30 H30C 109.5 . . ?
H30B C30 H30C 109.5 . . ?
C9 C10 H10 119.4 . . ?
C11 C10 C9 121.2(7) . . ?
C11 C10 H10 119.4 . . ?
C48 C47 C33 121.6(6) . . ?
C52 C47 C33 117.7(6) . . ?
C52 C47 C48 119.8(6) . . ?
C19 C20 H20A 109.5 . . ?
C19 C20 H20B 109.5 . . ?
C19 C20 H20C 109.5 . . ?
H20A C20 H20B 109.5 . . ?
H20A C20 H20C 109.5 . . ?
H20B C20 H20C 109.5 . . ?
C47 C48 C55 122.4(7) . . ?
C49 C48 C55 118.7(7) . . ?
C49 C48 C47 118.8(6) . . ?
C24 C25 H25 119.5 . . ?
C26 C25 C24 121.1(7) . . ?
C26 C25 H25 119.5 . . ?
C19 C18 H18 118.9 . . ?
C19 C18 C17 122.2(7) . . ?
C17 C18 H18 118.9 . . ?
C39 C40 H40 118.5 . . ?
C41 C40 C39 123.0(7) . . ?
C41 C40 H40 118.5 . . ?
C41 C42 H42 118.7 . . ?
C43 C42 H42 118.7 . . ?
C43 C42 C41 122.7(7) . . ?
Au1 N3 H3 113.2 . . ?
N4 N3 Au1 133.6(12) . . ?
N4 N3 H3 113.2 . . ?
C40 C41 C42 116.7(7) . . ?
C40 C41 C45 121.0(8) . . ?
C42 C41 C45 122.2(8) . . ?
N1 C3 C5 122.1(7) . . ?
C2 C3 N1 107.8(7) . . ?
C2 C3 C5 130.0(7) . . ?
C24 C31 H31A 109.5 . . ?
C24 C31 H31B 109.5 . . ?
C24 C31 H31C 109.5 . . ?
H31A C31 H31B 109.5 . . ?
H31A C31 H31C 109.5 . . ?
H31B C31 H31C 109.5 . . ?
C47 C52 C53 124.2(7) . . ?
C47 C52 C51 117.7(6) . . ?
C51 C52 C53 118.2(6) . . ?
C13 C12 H12 119.1 . . ?
C11 C12 C13 121.7(7) . . ?
C11 C12 H12 119.1 . . ?
C38 C43 C44 121.6(7) . . ?
C42 C43 C38 119.6(8) . . ?
C42 C43 C44 118.8(7) . . ?
C43 C44 H44A 109.5 . . ?
C43 C44 H44B 109.5 . . ?
C43 C44 H44C 109.5 . . ?
H44A C44 H44B 109.5 . . ?
H44A C44 H44C 109.5 . . ?
H44B C44 H44C 109.5 . . ?
C16 C17 C21 120.9(7) . . ?
C18 C17 C16 117.8(7) . . ?
C18 C17 C21 121.3(7) . . ?
C48 C49 H49 118.2 . . ?
C48 C49 C50 123.7(8) . . ?
C50 C49 H49 118.2 . . ?
C49 C50 C54 121.0(8) . . ?
C51 C50 C49 117.1(8) . . ?
C51 C50 C54 121.9(8) . . ?
C10 C11 H11 120.2 . . ?
C12 C11 C10 119.5(7) . . ?
C12 C11 H11 120.2 . . ?
N2 C2 C6 122.2(8) . . ?
C3 C2 N2 106.8(7) . . ?
C3 C2 C6 130.9(9) . . ?
C52 C51 H51 118.6 . . ?
C50 C51 C52 122.7(7) . . ?
C50 C51 H51 118.6 . . ?
C56 N4 N3 110.7(15) . . ?
C41 C45 H45A 109.5 . . ?
C41 C45 H45B 109.5 . . ?
C41 C45 H45C 109.5 . . ?
H45A C45 H45B 109.5 . . ?
H45A C45 H45C 109.5 . . ?
H45B C45 H45C 109.5 . . ?
C17 C21 H21A 109.5 . . ?
C17 C21 H21B 109.5 . . ?
C17 C21 H21C 109.5 . . ?
H21A C21 H21B 109.5 . . ?
H21A C21 H21C 109.5 . . ?
H21B C21 H21C 109.5 . . ?
N4 C56 H56 118.3 . . ?
N4 C56 C57 123.4(18) . . ?
C57 C56 H56 118.3 . . ?
C3 C5 H5A 109.5 . . ?
C3 C5 H5B 109.5 . . ?
C3 C5 H5C 109.5 . . ?
H5A C5 H5B 109.5 . . ?
H5A C5 H5C 109.5 . . ?
H5B C5 H5C 109.5 . . ?
C2 C6 H6A 109.5 . . ?
C2 C6 H6B 109.5 . . ?
C2 C6 H6C 109.5 . . ?
H6A C6 H6B 109.5 . . ?
H6A C6 H6C 109.5 . . ?
H6B C6 H6C 109.5 . . ?
C50 C54 H54A 109.5 . . ?
C50 C54 H54B 109.5 . . ?
C50 C54 H54C 109.5 . . ?
H54A C54 H54B 109.5 . . ?
H54A C54 H54C 109.5 . . ?
H54B C54 H54C 109.5 . . ?
C57 O2 C58 114.4(13) . . ?
C56 C57 O2 121.2(14) . . ?
O1 C57 C56 132.3(13) . . ?
O1 C57 O2 106.4(12) . . ?
O2 C58 H58A 106.7 . . ?
O2 C58 H58B 106.7 . . ?
O2 C58 C59 122.7(14) . . ?
H58A C58 H58B 106.6 . . ?
C59 C58 H58A 106.7 . . ?
C59 C58 H58B 106.7 . . ?
C58 C59 H59A 109.5 . . ?
C58 C59 H59B 109.5 . . ?
C58 C59 H59C 109.5 . . ?
H59A C59 H59B 109.5 . . ?
H59A C59 H59C 109.5 . . ?
H59B C59 H59C 109.5 . . ?

loop_
_geom_bond_atom_site_label_1
_geom_bond_atom_site_label_2
_geom_bond_distance
_geom_bond_site_symmetry_2
_geom_bond_publ_flag
Au1 P1 2.2620(17) . ?
Au1 N3 1.991(13) . ?
P1 P2 2.217(2) . ?
P1 C32 1.873(6) . ?
P2 C8 1.873(6) . ?
P2 C1 1.834(7) . ?
N1 C1 1.350(8) . ?
N1 C4 1.461(9) . ?
N1 C3 1.379(9) . ?
N2 C1 1.349(8) . ?
N2 C7 1.445(10) . ?
N2 C2 1.395(10) . ?
C13 C8 1.402(9) . ?
C13 C14 1.514(10) . ?
C13 C12 1.397(9) . ?
C37 C32 1.401(10) . ?
C37 C38 1.511(10) . ?
C37 C36 1.404(9) . ?
C8 C9 1.412(9) . ?
C32 C33 1.423(9) . ?
C4 H4A 0.9600 . ?
C4 H4B 0.9600 . ?
C4 H4C 0.9600 . ?
C14 C15 1.399(10) . ?
C14 C19 1.415(10) . ?
C38 C39 1.409(10) . ?
C38 C43 1.405(10) . ?
C9 C23 1.492(9) . ?
C9 C10 1.413(9) . ?
C33 C34 1.404(9) . ?
C33 C47 1.499(10) . ?
C53 H53A 0.9600 . ?
C53 H53B 0.9600 . ?
C53 H53C 0.9600 . ?
C53 C52 1.471(10) . ?
C15 C22 1.527(10) . ?
C15 C16 1.383(10) . ?
C7 H7A 0.9600 . ?
C7 H7B 0.9600 . ?
C7 H7C 0.9600 . ?
C24 C23 1.393(10) . ?
C24 C25 1.401(10) . ?
C24 C31 1.514(9) . ?
C23 C28 1.422(9) . ?
C19 C20 1.512(10) . ?
C19 C18 1.381(10) . ?
C26 C27 1.395(10) . ?
C26 C30 1.513(9) . ?
C26 C25 1.394(10) . ?
C36 H36 0.9300 . ?
C36 C35 1.394(11) . ?
C22 H22A 0.9600 . ?
C22 H22B 0.9600 . ?
C22 H22C 0.9600 . ?
C35 H35 0.9300 . ?
C35 C34 1.363(11) . ?
C34 H34 0.9300 . ?
C55 H55A 0.9600 . ?
C55 H55B 0.9600 . ?
C55 H55C 0.9600 . ?
C55 C48 1.488(9) . ?
C28 C27 1.398(9) . ?
C28 C29 1.498(10) . ?
C46 H46A 0.9600 . ?
C46 H46B 0.9600 . ?
C46 H46C 0.9600 . ?
C46 C39 1.501(10) . ?
C16 H16 0.9300 . ?
C16 C17 1.383(11) . ?
C39 C40 1.392(10) . ?
C27 H27 0.9300 . ?
C29 H29A 0.9600 . ?
C29 H29B 0.9600 . ?
C29 H29C 0.9600 . ?
C30 H30A 0.9600 . ?
C30 H30B 0.9600 . ?
C30 H30C 0.9600 . ?
C10 H10 0.9300 . ?
C10 C11 1.372(11) . ?
C47 C48 1.413(10) . ?
C47 C52 1.410(9) . ?
C20 H20A 0.9600 . ?
C20 H20B 0.9600 . ?
C20 H20C 0.9600 . ?
C48 C49 1.389(11) . ?
C25 H25 0.9300 . ?
C18 H18 0.9300 . ?
C18 C17 1.382(11) . ?
C40 H40 0.9300 . ?
C40 C41 1.385(11) . ?
C42 H42 0.9300 . ?
C42 C41 1.394(12) . ?
C42 C43 1.388(11) . ?
N3 H3 0.8600 . ?
N3 N4 1.447(2) . ?
C41 C45 1.484(12) . ?
C3 C2 1.339(12) . ?
C3 C5 1.502(12) . ?
C31 H31A 0.9600 . ?
C31 H31B 0.9600 . ?
C31 H31C 0.9600 . ?
C52 C51 1.446(11) . ?
C12 H12 0.9300 . ?
C12 C11 1.372(11) . ?
C43 C44 1.502(11) . ?
C44 H44A 0.9600 . ?
C44 H44B 0.9600 . ?
C44 H44C 0.9600 . ?
C17 C21 1.512(11) . ?
C49 H49 0.9300 . ?
C49 C50 1.391(11) . ?
C50 C51 1.369(12) . ?
C50 C54 1.506(13) . ?
C11 H11 0.9300 . ?
C2 C6 1.485(11) . ?
C51 H51 0.9300 . ?
N4 C56 1.17(2) . ?
C45 H45A 0.9600 . ?
C45 H45B 0.9600 . ?
C45 H45C 0.9600 . ?
C21 H21A 0.9600 . ?
C21 H21B 0.9600 . ?
C21 H21C 0.9600 . ?
C56 H56 0.9300 . ?
C56 C57 1.31(2) . ?
C5 H5A 0.9600 . ?
C5 H5B 0.9600 . ?
C5 H5C 0.9600 . ?
C6 H6A 0.9600 . ?
C6 H6B 0.9600 . ?
C6 H6C 0.9600 . ?
C54 H54A 0.9600 . ?
C54 H54B 0.9600 . ?
C54 H54C 0.9600 . ?
O1 C57 1.281(2) . ?
O2 C57 1.399(2) . ?
O2 C58 1.456(18) . ?
C58 H58A 0.9700 . ?
C58 H58B 0.9700 . ?
C58 C59 1.542(2) . ?
C59 H59A 0.9600 . ?
C59 H59B 0.9600 . ?
C59 H59C 0.9600 . ?
